data_2017972
loop_
_publ_author_name
'Senge, Mathias O.'

_publ_section_title
;
 (5-<i>tert</i>-Butylporphyrinato)copper(II), a nonplanar porphyrin
 with only one sterically demanding <i>meso</i> residue
;
_journal_coeditor_code DN3156
_journal_issue 2
_journal_name_full 'Acta Crystallographica Section C'
_journal_page_first m39
_journal_page_last m42
_journal_paper_doi 10.1107/S0108270111000904
_journal_volume 67
_journal_year 2011
_chemical_formula_iupac '[Cu (C24 H20 N4)]'
_chemical_formula_moiety 'C24 H20 Cu N4'
_chemical_formula_sum 'C24 H20 Cu N4'
_chemical_formula_weight 427.98
_chemical_melting_point 274
_chemical_name_systematic
;
(5-<i>tert</i>-Butylporphyrinato)copper(II)
;
_space_group_IT_number 14
_symmetry_cell_setting monoclinic
_symmetry_space_group_name_Hall '-P 2ybc'
_symmetry_space_group_name_H-M 'P 1 21/c 1'
_atom_sites_solution_hydrogens geom
_atom_sites_solution_primary direct
_atom_sites_solution_secondary difmap
_audit_creation_method SHELXL-97
_cell_angle_alpha 90.00
_cell_angle_beta 98.892(7)
_cell_angle_gamma 90.00
_cell_formula_units_Z 8
_cell_length_a 11.6765(10)
_cell_length_b 12.4744(8)
_cell_length_c 26.024(2)
_cell_measurement_reflns_used 950
_cell_measurement_temperature 213(2)
_cell_measurement_theta_max 20
_cell_measurement_theta_min 2.2
_cell_volume 3745.0(5)
_computing_cell_refinement 'SAINT (Bruker, 2000)'
_computing_data_collection 'SMART (Bruker, 2000)'
_computing_data_reduction 'XPREP (Sheldrick, 2008)'
_computing_molecular_graphics 'XP within SHELXTL (Sheldrick, 2008)'
_computing_publication_material 'SHELXTL (Sheldrick, 2008)'
_computing_structure_refinement 'SHELXL97 (Sheldrick, 2008)'
_computing_structure_solution 'SHELXS97 (Sheldrick, 2008)'
_diffrn_ambient_temperature 213(2)
_diffrn_measured_fraction_theta_full 0.983
_diffrn_measured_fraction_theta_max 0.983
_diffrn_measurement_device_type 'CCD area detector'
_diffrn_measurement_method '\f and \w scans'
_diffrn_radiation_monochromator graphite
_diffrn_radiation_source 'sealed tube'
_diffrn_radiation_type MoK\a
_diffrn_radiation_wavelength 0.71073
_diffrn_reflns_av_R_equivalents 0.0470
_diffrn_reflns_av_sigmaI/netI 0.0470
_diffrn_reflns_limit_h_max 13
_diffrn_reflns_limit_h_min -13
_diffrn_reflns_limit_k_max 14
_diffrn_reflns_limit_k_min -14
_diffrn_reflns_limit_l_max 30
_diffrn_reflns_limit_l_min -30
_diffrn_reflns_number 23765
_diffrn_reflns_theta_full 25.00
_diffrn_reflns_theta_max 25.00
_diffrn_reflns_theta_min 1.58
_diffrn_standards_decay_% 0
_exptl_absorpt_coefficient_mu 1.185
_exptl_absorpt_correction_T_max 0.7890
_exptl_absorpt_correction_T_min 0.6616
_exptl_absorpt_correction_type multi-scan
_exptl_absorpt_process_details '(SADABS; Sheldrick, 2008)'
_exptl_crystal_colour red
_exptl_crystal_density_diffrn 1.518
_exptl_crystal_density_method 'not measured'
_exptl_crystal_description block
_exptl_crystal_F_000 1768
_exptl_crystal_size_max 0.38
_exptl_crystal_size_mid 0.27
_exptl_crystal_size_min 0.21
_refine_diff_density_max 1.815
_refine_diff_density_min -0.657
_refine_ls_extinction_method none
_refine_ls_goodness_of_fit_ref 0.960
_refine_ls_hydrogen_treatment constr
_refine_ls_matrix_type full
_refine_ls_number_parameters 529
_refine_ls_number_reflns 6481
_refine_ls_number_restraints 0
_refine_ls_restrained_S_all 0.960
_refine_ls_R_factor_all 0.0677
_refine_ls_R_factor_gt 0.0479
_refine_ls_shift/su_max 0.001
_refine_ls_shift/su_mean 0.000
_refine_ls_structure_factor_coef Fsqd
_refine_ls_weighting_details 'calc w=1/[\s^2^(Fo^2^)+(0.0823P)^2^+0.0000P] where P=(Fo^2^+2Fc^2^)/3'
_refine_ls_weighting_scheme calc
_refine_ls_wR_factor_gt 0.1159
_refine_ls_wR_factor_ref 0.1229
_reflns_number_gt 4741
_reflns_number_total 6481
_reflns_threshold_expression I>2\s(I)
_cod_data_source_file dn3156.cif
_cod_data_source_block I
_cod_original_cell_volume 3745.1(5)
_cod_original_sg_symbol_H-M 'P 21/c'
_cod_database_code 2017972
_cod_database_fobs_code 2017972

loop_
_symmetry_equiv_pos_as_xyz
'x, y, z'
'-x, y+1/2, -z+1/2'
'-x, -y, -z'
'x, -y-1/2, z-1/2'

loop_
_atom_site_type_symbol
_atom_site_label
_atom_site_fract_x
_atom_site_fract_y
_atom_site_fract_z
_atom_site_U_iso_or_equiv
_atom_site_adp_type
_atom_site_calc_flag
_atom_site_refinement_flags
_atom_site_occupancy
_atom_site_disorder_assembly
_atom_site_disorder_group
Cu Cu1 0.69223(4) 0.66664(3) 0.213967(17) 0.02554(13) Uani d . 1 . .
N N21 0.6227(3) 0.7697(2) 0.25808(12) 0.0276(7) Uani d . 1 . .
N N22 0.5447(2) 0.6702(2) 0.16456(11) 0.0262(6) Uani d . 1 . .
N N23 0.7622(2) 0.5672(2) 0.16781(12) 0.0300(7) Uani d . 1 . .
N N24 0.8388(3) 0.6623(2) 0.26507(13) 0.0306(7) Uani d . 1 . .
C C1 0.6851(3) 0.8313(3) 0.29663(14) 0.0304(8) Uani d . 1 . .
C C2 0.6123(3) 0.9144(3) 0.31171(15) 0.0353(9) Uani d . 1 . .
H H2 0.6355 0.9695 0.3357 0.042 Uiso calc R 1 . .
C C3 0.5057(3) 0.8996(3) 0.28562(15) 0.0343(9) Uani d . 1 . .
H H3 0.4401 0.9415 0.2885 0.041 Uiso calc R 1 . .
C C4 0.5097(3) 0.8074(3) 0.25213(14) 0.0286(8) Uani d . 1 . .
C C5 0.4173(3) 0.7671(3) 0.21655(15) 0.0289(8) Uani d . 1 . .
C C6 0.4400(3) 0.7154(3) 0.17111(14) 0.0272(8) Uani d . 1 . .
C C7 0.3624(3) 0.7108(3) 0.12212(15) 0.0310(8) Uani d . 1 . .
H H7 0.2859 0.7368 0.1158 0.037 Uiso calc R 1 . .
C C8 0.4189(3) 0.6627(3) 0.08718(15) 0.0343(9) Uani d . 1 . .
H H8 0.3903 0.6503 0.0519 0.041 Uiso calc R 1 . .
C C9 0.5314(3) 0.6340(3) 0.11410(14) 0.0291(8) Uani d . 1 . .
C C10 0.6098(3) 0.5727(3) 0.09268(15) 0.0338(8) Uani d . 1 . .
H H10 0.5891 0.5520 0.0577 0.041 Uiso calc R 1 . .
C C11 0.7160(3) 0.5388(3) 0.11796(15) 0.0333(8) Uani d . 1 . .
C C12 0.7958(4) 0.4697(3) 0.09678(18) 0.0429(10) Uani d . 1 . .
H H12 0.7850 0.4395 0.0633 0.051 Uiso calc R 1 . .
C C13 0.8883(4) 0.4565(3) 0.13366(18) 0.0433(10) Uani d . 1 . .
H H13 0.9540 0.4147 0.1309 0.052 Uiso calc R 1 . .
C C14 0.8688(3) 0.5177(3) 0.17802(17) 0.0360(9) Uani d . 1 . .
C C15 0.9462(3) 0.5287(3) 0.22348(17) 0.0392(9) Uani d . 1 . .
H H15 1.0138 0.4867 0.2271 0.047 Uiso calc R 1 . .
C C16 0.9324(3) 0.5967(3) 0.26442(16) 0.0357(9) Uani d . 1 . .
C C17 1.0169(4) 0.6145(3) 0.30945(18) 0.0440(10) Uani d . 1 . .
H H17 1.0873 0.5776 0.3185 0.053 Uiso calc R 1 . .
C C18 0.9761(3) 0.6945(3) 0.33645(17) 0.0420(10) Uani d . 1 . .
H H18 1.0132 0.7247 0.3677 0.050 Uiso calc R 1 . .
C C19 0.8652(3) 0.7247(3) 0.30835(15) 0.0331(9) Uani d . 1 . .
C C20 0.7961(3) 0.8075(3) 0.32096(15) 0.0362(9) Uani d . 1 . .
H H20 0.8275 0.8520 0.3488 0.043 Uiso calc R 1 . .
C C51 0.2906(3) 0.7810(3) 0.22655(16) 0.0340(9) Uani d . 1 . .
C C52 0.2827(4) 0.7849(4) 0.28523(17) 0.0447(10) Uani d . 1 . .
H H52A 0.2024 0.7768 0.2901 0.067 Uiso calc R 1 . .
H H52B 0.3122 0.8531 0.2995 0.067 Uiso calc R 1 . .
H H52C 0.3284 0.7271 0.3029 0.067 Uiso calc R 1 . .
C C53 0.2265(5) 0.8809(3) 0.19857(17) 0.0570(14) Uani d . 1 . .
H H53A 0.1435 0.8725 0.1972 0.085 Uiso calc R 1 . .
H H53B 0.2445 0.8863 0.1635 0.085 Uiso calc R 1 . .
H H53C 0.2519 0.9455 0.2178 0.085 Uiso calc R 1 . .
C C54 0.2165(3) 0.6823(3) 0.20714(18) 0.0442(10) Uani d . 1 . .
H H54A 0.2527 0.6180 0.2232 0.066 Uiso calc R 1 . .
H H54B 0.2108 0.6768 0.1697 0.066 Uiso calc R 1 . .
H H54C 0.1396 0.6900 0.2164 0.066 Uiso calc R 1 . .
Cu Cu2 0.56849(4) 0.85815(3) 0.047195(18) 0.03169(14) Uani d . 1 . .
N N25 0.6372(3) 0.7521(2) 0.00411(12) 0.0315(7) Uani d . 1 . .
N N26 0.7146(3) 0.8497(2) 0.09758(12) 0.0364(8) Uani d . 1 . .
N N27 0.4990(3) 0.9594(3) 0.09239(14) 0.0444(9) Uani d . 1 . .
N N28 0.4222(3) 0.8612(2) -0.00326(13) 0.0361(7) Uani d . 1 . .
C C21 0.5746(3) 0.6927(3) -0.03523(15) 0.0333(8) Uani d . 1 . .
C C22 0.6483(4) 0.6125(3) -0.05204(16) 0.0403(9) Uani d . 1 . .
H H22 0.6258 0.5590 -0.0770 0.048 Uiso calc R 1 . .
C C23 0.7544(4) 0.6274(3) -0.02598(17) 0.0411(10) Uani d . 1 . .
H H23 0.8206 0.5871 -0.0297 0.049 Uiso calc R 1 . .
C C24 0.7500(3) 0.7160(3) 0.00889(15) 0.0335(8) Uani d . 1 . .
C C25 0.8428(3) 0.7556(3) 0.04508(16) 0.0366(9) Uani d . 1 . .
C C26 0.8191(3) 0.8048(3) 0.09083(15) 0.0355(9) Uani d . 1 . .
C C27 0.8977(4) 0.8087(3) 0.14043(17) 0.0455(11) Uani d . 1 . .
H H27 0.9742 0.7828 0.1470 0.055 Uiso calc R 1 . .
C C28 0.8399(4) 0.8559(3) 0.17435(18) 0.0507(13) Uani d . 1 . .
H H28 0.8681 0.8678 0.2097 0.061 Uiso calc R 1 . .
C C29 0.7270(4) 0.8858(3) 0.14795(15) 0.0427(11) Uani d . 1 . .
C C30 0.6491(5) 0.9494(3) 0.16828(17) 0.0509(12) Uani d . 1 . .
H H30 0.6683 0.9685 0.2035 0.061 Uiso calc R 1 . .
C C31 0.5466(5) 0.9878(3) 0.14244(19) 0.0485(12) Uani d . 1 . .
C C32 0.4702(6) 1.0647(4) 0.1621(2) 0.0697(17) Uani d . 1 . .
H H32 0.4818 1.0963 0.1953 0.084 Uiso calc R 1 . .
C C33 0.3789(6) 1.0827(4) 0.1238(3) 0.0685(17) Uani d . 1 . .
H H33 0.3167 1.1298 0.1253 0.082 Uiso calc R 1 . .
C C34 0.3961(4) 1.0153(3) 0.0804(2) 0.0509(12) Uani d . 1 . .
C C35 0.3194(4) 1.0028(3) 0.0353(2) 0.0523(12) Uani d . 1 . .
H H35 0.2541 1.0478 0.0306 0.063 Uiso calc R 1 . .
C C36 0.3292(4) 0.9298(3) -0.00386(19) 0.0443(10) Uani d . 1 . .
C C37 0.2431(4) 0.9085(4) -0.0485(2) 0.0505(12) Uani d . 1 . .
H H37 0.1731 0.9458 -0.0582 0.061 Uiso calc R 1 . .
C C38 0.2815(4) 0.8258(4) -0.0736(2) 0.0494(11) Uani d . 1 . .
H H38 0.2427 0.7929 -0.1039 0.059 Uiso calc R 1 . .
C C39 0.3933(4) 0.7961(3) -0.04576(16) 0.0385(9) Uani d . 1 . .
C C40 0.4628(3) 0.7145(3) -0.05862(16) 0.0383(9) Uani d . 1 . .
H H40 0.4310 0.6691 -0.0860 0.046 Uiso calc R 1 . .
C C251 0.9699(4) 0.7450(4) 0.03403(18) 0.0462(11) Uani d . 1 . .
C C252 0.9771(5) 0.7462(5) -0.0245(2) 0.0694(15) Uani d . 1 . .
H H25A 1.0566 0.7589 -0.0295 0.104 Uiso calc R 1 . .
H H25B 0.9279 0.8028 -0.0413 0.104 Uiso calc R 1 . .
H H25C 0.9513 0.6777 -0.0397 0.104 Uiso calc R 1 . .
C C253 1.0299(4) 0.6454(4) 0.0543(3) 0.091(3) Uani d . 1 . .
H H25D 0.9784 0.5847 0.0462 0.136 Uiso calc R 1 . .
H H25E 1.0517 0.6511 0.0917 0.136 Uiso calc R 1 . .
H H25F 1.0988 0.6353 0.0383 0.136 Uiso calc R 1 . .
C C254 1.0426(4) 0.8441(4) 0.0551(2) 0.0619(14) Uani d . 1 . .
H H25G 1.0449 0.8489 0.0925 0.093 Uiso calc R 1 . .
H H25H 1.0074 0.9085 0.0388 0.093 Uiso calc R 1 . .
H H25I 1.1208 0.8369 0.0473 0.093 Uiso calc R 1 . .

loop_
_atom_site_aniso_label
_atom_site_aniso_U_11
_atom_site_aniso_U_22
_atom_site_aniso_U_33
_atom_site_aniso_U_12
_atom_site_aniso_U_13
_atom_site_aniso_U_23
Cu1 0.0263(2) 0.0228(2) 0.0282(3) -0.00314(15) 0.00610(18) -0.00073(16)
N21 0.0312(16) 0.0249(14) 0.0267(17) -0.0044(11) 0.0049(13) 0.0017(11)
N22 0.0303(15) 0.0225(13) 0.0265(16) -0.0037(11) 0.0065(13) -0.0013(11)
N23 0.0283(15) 0.0283(15) 0.0346(18) -0.0012(12) 0.0091(14) -0.0005(12)
N24 0.0280(15) 0.0278(15) 0.0358(18) -0.0025(12) 0.0041(14) 0.0027(12)
C1 0.036(2) 0.0289(17) 0.0264(19) -0.0054(14) 0.0043(16) 0.0014(14)
C2 0.046(2) 0.0294(18) 0.031(2) -0.0038(15) 0.0092(18) -0.0036(15)
C3 0.041(2) 0.0314(18) 0.031(2) 0.0029(15) 0.0098(18) -0.0044(15)
C4 0.0342(19) 0.0259(16) 0.0271(19) 0.0000(14) 0.0097(16) 0.0029(14)
C5 0.0311(19) 0.0219(16) 0.035(2) 0.0011(13) 0.0090(16) 0.0028(14)
C6 0.0276(18) 0.0236(16) 0.031(2) -0.0027(13) 0.0060(15) 0.0020(13)
C7 0.0291(18) 0.0272(17) 0.036(2) -0.0019(14) 0.0017(16) 0.0001(15)
C8 0.043(2) 0.0275(18) 0.030(2) -0.0060(15) -0.0007(17) 0.0024(15)
C9 0.036(2) 0.0223(16) 0.029(2) -0.0078(14) 0.0062(16) 0.0006(14)
C10 0.045(2) 0.0285(18) 0.030(2) -0.0054(15) 0.0128(18) -0.0026(15)
C11 0.040(2) 0.0285(17) 0.035(2) -0.0070(15) 0.0147(18) -0.0057(15)
C12 0.051(3) 0.037(2) 0.046(3) -0.0041(18) 0.022(2) -0.0089(18)
C13 0.040(2) 0.036(2) 0.058(3) 0.0052(17) 0.022(2) -0.0046(19)
C14 0.033(2) 0.0267(18) 0.050(3) 0.0006(14) 0.0123(18) 0.0002(16)
C15 0.031(2) 0.0329(19) 0.055(3) 0.0033(15) 0.0114(19) 0.0024(18)
C16 0.0280(19) 0.0324(19) 0.046(2) -0.0012(14) 0.0029(18) 0.0081(16)
C17 0.032(2) 0.040(2) 0.057(3) 0.0000(16) -0.002(2) 0.0077(19)
C18 0.035(2) 0.043(2) 0.045(3) -0.0084(17) -0.0053(19) 0.0046(18)
C19 0.031(2) 0.0318(19) 0.035(2) -0.0072(15) 0.0016(17) 0.0035(15)
C20 0.043(2) 0.0342(19) 0.031(2) -0.0094(16) 0.0029(18) -0.0009(16)
C51 0.0275(19) 0.0316(19) 0.043(2) 0.0033(14) 0.0059(17) 0.0016(16)
C52 0.043(2) 0.052(2) 0.043(3) 0.0034(18) 0.018(2) -0.0001(19)
C53 0.113(4) 0.029(2) 0.034(2) 0.035(2) 0.029(3) 0.0109(17)
C54 0.033(2) 0.046(2) 0.055(3) -0.0038(17) 0.010(2) 0.002(2)
Cu2 0.0409(3) 0.0274(2) 0.0284(3) -0.00868(17) 0.0106(2) -0.00208(17)
N25 0.0367(17) 0.0315(15) 0.0257(17) -0.0069(12) 0.0034(14) -0.0010(12)
N26 0.053(2) 0.0303(15) 0.0253(17) -0.0166(14) 0.0052(15) -0.0014(12)
N27 0.062(2) 0.0302(16) 0.047(2) -0.0116(15) 0.0276(19) -0.0029(15)
N28 0.0373(18) 0.0329(16) 0.040(2) -0.0042(13) 0.0124(15) 0.0060(14)
C21 0.040(2) 0.0321(18) 0.027(2) -0.0088(15) 0.0045(17) 0.0005(15)
C22 0.050(2) 0.042(2) 0.030(2) -0.0070(17) 0.0068(19) -0.0075(16)
C23 0.046(2) 0.041(2) 0.038(2) -0.0023(17) 0.011(2) -0.0035(17)
C24 0.036(2) 0.0371(19) 0.028(2) -0.0066(15) 0.0080(17) 0.0019(15)
C25 0.039(2) 0.0344(19) 0.035(2) -0.0110(16) 0.0006(18) 0.0043(16)
C26 0.040(2) 0.0345(19) 0.031(2) -0.0122(16) 0.0025(17) 0.0033(15)
C27 0.054(3) 0.043(2) 0.035(2) -0.0197(19) -0.006(2) 0.0062(19)
C28 0.077(3) 0.040(2) 0.031(2) -0.031(2) -0.003(2) 0.0038(18)
C29 0.073(3) 0.0310(19) 0.024(2) -0.0279(19) 0.008(2) -0.0016(15)
C30 0.088(4) 0.039(2) 0.030(2) -0.031(2) 0.020(2) -0.0100(18)
C31 0.074(3) 0.033(2) 0.047(3) -0.023(2) 0.034(2) -0.0129(18)
C32 0.111(5) 0.042(3) 0.072(4) -0.023(3) 0.063(4) -0.018(2)
C33 0.084(4) 0.039(2) 0.098(5) -0.007(2) 0.061(4) -0.013(3)
C34 0.063(3) 0.031(2) 0.068(3) -0.0112(19) 0.040(3) -0.006(2)
C35 0.050(3) 0.035(2) 0.079(4) -0.0002(18) 0.033(3) 0.008(2)
C36 0.039(2) 0.036(2) 0.062(3) -0.0057(17) 0.020(2) 0.0121(19)
C37 0.036(2) 0.049(2) 0.068(3) -0.0007(19) 0.011(2) 0.022(2)
C38 0.037(2) 0.058(3) 0.053(3) -0.010(2) 0.005(2) 0.016(2)
C39 0.039(2) 0.041(2) 0.036(2) -0.0100(17) 0.0056(18) 0.0109(17)
C40 0.040(2) 0.043(2) 0.030(2) -0.0139(17) 0.0004(18) -0.0022(16)
C251 0.037(2) 0.056(3) 0.044(3) -0.0086(18) 0.000(2) 0.0063(19)
C252 0.047(3) 0.105(4) 0.059(4) -0.016(3) 0.020(3) 0.004(3)
C253 0.024(2) 0.046(3) 0.190(8) 0.0045(19) -0.019(3) -0.027(3)
C254 0.038(2) 0.069(3) 0.077(4) -0.019(2) 0.005(2) 0.014(3)

loop_
_atom_type_symbol
_atom_type_description
_atom_type_scat_dispersion_real
_atom_type_scat_dispersion_imag
_atom_type_scat_source
C C 0.0033 0.0016 'International Tables Vol C Tables 4.2.6.8 and 6.1.1.4'
H H 0.0000 0.0000 'International Tables Vol C Tables 4.2.6.8 and 6.1.1.4'
Cu Cu 0.3201 1.2651 'International Tables Vol C Tables 4.2.6.8 and 6.1.1.4'
N N 0.0061 0.0033 'International Tables Vol C Tables 4.2.6.8 and 6.1.1.4'

loop_
_geom_angle_atom_site_label_1
_geom_angle_atom_site_label_2
_geom_angle_atom_site_label_3
_geom_angle_site_symmetry_1
_geom_angle_site_symmetry_3
_geom_angle
_geom_angle_publ_flag
N21 Cu1 N22 . . 88.21(12) ?
N21 Cu1 N23 . . 177.95(12) ?
N22 Cu1 N23 . . 91.09(12) ?
N21 Cu1 N24 . . 91.00(12) ?
N22 Cu1 N24 . . 178.69(13) ?
N23 Cu1 N24 . . 89.73(13) ?
C1 N21 C4 . . 106.2(3) ?
C1 N21 Cu1 . . 124.5(2) ?
C4 N21 Cu1 . . 128.6(2) ?
C9 N22 C6 . . 106.3(3) ?
C9 N22 Cu1 . . 124.8(2) ?
C6 N22 Cu1 . . 128.7(2) ?
C11 N23 C14 . . 106.2(3) ?
C11 N23 Cu1 . . 126.4(2) ?
C14 N23 Cu1 . . 127.4(3) ?
C19 N24 C16 . . 105.9(3) ?
C19 N24 Cu1 . . 126.4(2) ?
C16 N24 Cu1 . . 127.7(3) ?
N21 C1 C20 . . 124.5(3) ?
N21 C1 C2 . . 109.4(3) ?
C20 C1 C2 . . 125.7(3) ?
C3 C2 C1 . . 107.8(3) ?
C3 C2 H2 . . 126.1 ?
C1 C2 H2 . . 126.1 ?
C2 C3 C4 . . 107.6(3) ?
C2 C3 H3 . . 126.2 ?
C4 C3 H3 . . 126.2 ?
N21 C4 C5 . . 125.1(3) ?
N21 C4 C3 . . 108.7(3) ?
C5 C4 C3 . . 126.1(3) ?
C4 C5 C6 . . 119.6(3) ?
C4 C5 C51 . . 120.4(3) ?
C6 C5 C51 . . 120.0(3) ?
N22 C6 C5 . . 125.2(3) ?
N22 C6 C7 . . 108.7(3) ?
C5 C6 C7 . . 125.8(3) ?
C8 C7 C6 . . 107.9(3) ?
C8 C7 H7 . . 126.0 ?
C6 C7 H7 . . 126.0 ?
C7 C8 C9 . . 106.8(3) ?
C7 C8 H8 . . 126.6 ?
C9 C8 H8 . . 126.6 ?
N22 C9 C10 . . 125.8(3) ?
N22 C9 C8 . . 110.2(3) ?
C10 C9 C8 . . 123.9(3) ?
C9 C10 C11 . . 125.7(4) ?
C9 C10 H10 . . 117.2 ?
C11 C10 H10 . . 117.2 ?
N23 C11 C10 . . 124.5(4) ?
N23 C11 C12 . . 109.4(3) ?
C10 C11 C12 . . 126.1(4) ?
C13 C12 C11 . . 107.3(4) ?
C13 C12 H12 . . 126.4 ?
C11 C12 H12 . . 126.4 ?
C12 C13 C14 . . 107.5(4) ?
C12 C13 H13 . . 126.2 ?
C14 C13 H13 . . 126.2 ?
N23 C14 C15 . . 124.9(4) ?
N23 C14 C13 . . 109.6(3) ?
C15 C14 C13 . . 125.5(4) ?
C14 C15 C16 . . 125.4(4) ?
C14 C15 H15 . . 117.3 ?
C16 C15 H15 . . 117.3 ?
N24 C16 C15 . . 124.2(3) ?
N24 C16 C17 . . 110.4(4) ?
C15 C16 C17 . . 125.2(4) ?
C18 C17 C16 . . 106.7(4) ?
C18 C17 H17 . . 126.6 ?
C16 C17 H17 . . 126.6 ?
C17 C18 C19 . . 107.0(4) ?
C17 C18 H18 . . 126.5 ?
C19 C18 H18 . . 126.5 ?
N24 C19 C20 . . 123.9(3) ?
N24 C19 C18 . . 109.9(3) ?
C20 C19 C18 . . 126.1(4) ?
C19 C20 C1 . . 126.3(3) ?
C19 C20 H20 . . 116.9 ?
C1 C20 H20 . . 116.9 ?
C52 C51 C54 . . 103.4(3) ?
C52 C51 C5 . . 112.0(3) ?
C54 C51 C5 . . 110.9(3) ?
C52 C51 C53 . . 109.6(3) ?
C54 C51 C53 . . 106.1(3) ?
C5 C51 C53 . . 114.2(3) ?
C51 C52 H52A . . 109.5 ?
C51 C52 H52B . . 109.5 ?
H52A C52 H52B . . 109.5 ?
C51 C52 H52C . . 109.5 ?
H52A C52 H52C . . 109.5 ?
H52B C52 H52C . . 109.5 ?
C51 C53 H53A . . 109.5 ?
C51 C53 H53B . . 109.5 ?
H53A C53 H53B . . 109.5 ?
C51 C53 H53C . . 109.5 ?
H53A C53 H53C . . 109.5 ?
H53B C53 H53C . . 109.5 ?
C51 C54 H54A . . 109.5 ?
C51 C54 H54B . . 109.5 ?
H54A C54 H54B . . 109.5 ?
C51 C54 H54C . . 109.5 ?
H54A C54 H54C . . 109.5 ?
H54B C54 H54C . . 109.5 ?
N25 Cu2 N27 . . 177.60(13) ?
N25 Cu2 N26 . . 87.51(13) ?
N27 Cu2 N26 . . 91.75(15) ?
N25 Cu2 N28 . . 91.20(13) ?
N27 Cu2 N28 . . 89.48(15) ?
N26 Cu2 N28 . . 178.06(12) ?
C21 N25 C24 . . 106.4(3) ?
C21 N25 Cu2 . . 124.3(3) ?
C24 N25 Cu2 . . 129.1(2) ?
C29 N26 C26 . . 106.9(3) ?
C29 N26 Cu2 . . 124.5(3) ?
C26 N26 Cu2 . . 128.6(3) ?
C31 N27 C34 . . 107.0(4) ?
C31 N27 Cu2 . . 125.5(3) ?
C34 N27 Cu2 . . 127.4(3) ?
C39 N28 C36 . . 105.2(3) ?
C39 N28 Cu2 . . 126.9(3) ?
C36 N28 Cu2 . . 127.8(3) ?
N25 C21 C40 . . 125.4(4) ?
N25 C21 C22 . . 109.1(3) ?
C40 C21 C22 . . 125.2(4) ?
C23 C22 C21 . . 107.7(3) ?
C23 C22 H22 . . 126.2 ?
C21 C22 H22 . . 126.2 ?
C22 C23 C24 . . 108.0(4) ?
C22 C23 H23 . . 126.0 ?
C24 C23 H23 . . 126.0 ?
N25 C24 C25 . . 124.8(4) ?
N25 C24 C23 . . 108.7(3) ?
C25 C24 C23 . . 126.4(4) ?
C26 C25 C24 . . 119.2(4) ?
C26 C25 C251 . . 120.7(3) ?
C24 C25 C251 . . 120.1(4) ?
N26 C26 C25 . . 125.4(3) ?
N26 C26 C27 . . 108.7(4) ?
C25 C26 C27 . . 125.6(4) ?
C28 C27 C26 . . 106.6(4) ?
C28 C27 H27 . . 126.7 ?
C26 C27 H27 . . 126.7 ?
C27 C28 C29 . . 108.6(4) ?
C27 C28 H28 . . 125.7 ?
C29 C28 H28 . . 125.7 ?
N26 C29 C30 . . 125.4(4) ?
N26 C29 C28 . . 109.0(4) ?
C30 C29 C28 . . 125.3(4) ?
C31 C30 C29 . . 126.5(4) ?
C31 C30 H30 . . 116.7 ?
C29 C30 H30 . . 116.7 ?
C30 C31 N27 . . 124.6(4) ?
C30 C31 C32 . . 126.6(5) ?
N27 C31 C32 . . 108.7(5) ?
C33 C32 C31 . . 107.8(5) ?
C33 C32 H32 . . 126.1 ?
C31 C32 H32 . . 126.1 ?
C32 C33 C34 . . 106.8(5) ?
C32 C33 H33 . . 126.6 ?
C34 C33 H33 . . 126.6 ?
C35 C34 N27 . . 124.5(4) ?
C35 C34 C33 . . 125.7(5) ?
N27 C34 C33 . . 109.7(5) ?
C34 C35 C36 . . 125.9(4) ?
C34 C35 H35 . . 117.0 ?
C36 C35 H35 . . 117.0 ?
N28 C36 C35 . . 123.7(4) ?
N28 C36 C37 . . 110.2(4) ?
C35 C36 C37 . . 126.1(4) ?
C38 C37 C36 . . 106.9(4) ?
C38 C37 H37 . . 126.5 ?
C36 C37 H37 . . 126.5 ?
C37 C38 C39 . . 107.5(4) ?
C37 C38 H38 . . 126.3 ?
C39 C38 H38 . . 126.3 ?
N28 C39 C40 . . 123.6(4) ?
N28 C39 C38 . . 110.1(4) ?
C40 C39 C38 . . 126.3(4) ?
C39 C40 C21 . . 126.3(4) ?
C39 C40 H40 . . 116.8 ?
C21 C40 H40 . . 116.8 ?
C253 C251 C252 . . 105.4(5) ?
C253 C251 C254 . . 109.8(4) ?
C252 C251 C254 . . 103.4(4) ?
C253 C251 C25 . . 114.6(4) ?
C252 C251 C25 . . 112.4(4) ?
C254 C251 C25 . . 110.6(4) ?
C251 C252 H25A . . 109.5 ?
C251 C252 H25B . . 109.5 ?
H25A C252 H25B . . 109.5 ?
C251 C252 H25C . . 109.5 ?
H25A C252 H25C . . 109.5 ?
H25B C252 H25C . . 109.5 ?
C251 C253 H25D . . 109.5 ?
C251 C253 H25E . . 109.5 ?
H25D C253 H25E . . 109.5 ?
C251 C253 H25F . . 109.5 ?
H25D C253 H25F . . 109.5 ?
H25E C253 H25F . . 109.5 ?
C251 C254 H25G . . 109.5 ?
C251 C254 H25H . . 109.5 ?
H25G C254 H25H . . 109.5 ?
C251 C254 H25I . . 109.5 ?
H25G C254 H25I . . 109.5 ?
H25H C254 H25I . . 109.5 ?

loop_
_geom_bond_atom_site_label_1
_geom_bond_atom_site_label_2
_geom_bond_site_symmetry_2
_geom_bond_distance
_geom_bond_publ_flag
Cu1 N21 . 1.980(3) ?
Cu1 N22 . 1.984(3) ?
Cu1 N23 . 1.988(3) ?
Cu1 N24 . 2.000(3) ?
N21 C1 . 1.378(4) ?
N21 C4 . 1.387(5) ?
N22 C9 . 1.374(5) ?
N22 C6 . 1.381(5) ?
N23 C11 . 1.373(5) ?
N23 C14 . 1.378(5) ?
N24 C19 . 1.365(5) ?
N24 C16 . 1.367(5) ?
C1 C20 . 1.384(5) ?
C1 C2 . 1.433(5) ?
C2 C3 . 1.335(5) ?
C2 H2 . 0.9400 ?
C3 C4 . 1.448(5) ?
C3 H3 . 0.9400 ?
C4 C5 . 1.402(5) ?
C5 C6 . 1.408(5) ?
C5 C51 . 1.550(5) ?
C6 C7 . 1.447(5) ?
C7 C8 . 1.344(6) ?
C7 H7 . 0.9400 ?
C8 C9 . 1.435(5) ?
C8 H8 . 0.9400 ?
C9 C10 . 1.376(5) ?
C10 C11 . 1.377(5) ?
C10 H10 . 0.9400 ?
C11 C12 . 1.440(6) ?
C12 C13 . 1.339(6) ?
C12 H12 . 0.9400 ?
C13 C14 . 1.431(6) ?
C13 H13 . 0.9400 ?
C14 C15 . 1.380(6) ?
C15 C16 . 1.390(6) ?
C15 H15 . 0.9400 ?
C16 C17 . 1.428(6) ?
C17 C18 . 1.349(6) ?
C17 H17 . 0.9400 ?
C18 C19 . 1.436(5) ?
C18 H18 . 0.9400 ?
C19 C20 . 1.381(6) ?
C20 H20 . 0.9400 ?
C51 C52 . 1.545(6) ?
C51 C54 . 1.545(5) ?
C51 C53 . 1.573(5) ?
C52 H52A . 0.9700 ?
C52 H52B . 0.9700 ?
C52 H52C . 0.9700 ?
C53 H53A . 0.9700 ?
C53 H53B . 0.9700 ?
C53 H53C . 0.9700 ?
C54 H54A . 0.9700 ?
C54 H54B . 0.9700 ?
C54 H54C . 0.9700 ?
Cu2 N25 . 1.983(3) ?
Cu2 N27 . 1.983(4) ?
Cu2 N26 . 1.988(3) ?
Cu2 N28 . 1.988(3) ?
N25 C21 . 1.379(5) ?
N25 C24 . 1.379(5) ?
N26 C29 . 1.372(5) ?
N26 C26 . 1.378(5) ?
N27 C31 . 1.381(6) ?
N27 C34 . 1.382(6) ?
N28 C39 . 1.372(5) ?
N28 C36 . 1.380(5) ?
C21 C40 . 1.380(5) ?
C21 C22 . 1.432(6) ?
C22 C23 . 1.330(6) ?
C22 H22 . 0.9400 ?
C23 C24 . 1.436(6) ?
C23 H23 . 0.9400 ?
C24 C25 . 1.410(5) ?
C25 C26 . 1.405(6) ?
C25 C251 . 1.560(6) ?
C26 C27 . 1.465(5) ?
C27 C28 . 1.329(7) ?
C27 H27 . 0.9400 ?
C28 C29 . 1.438(7) ?
C28 H28 . 0.9400 ?
C29 C30 . 1.373(7) ?
C30 C31 . 1.366(7) ?
C30 H30 . 0.9400 ?
C31 C32 . 1.456(7) ?
C32 C33 . 1.360(8) ?
C32 H32 . 0.9400 ?
C33 C34 . 1.448(7) ?
C33 H33 . 0.9400 ?
C34 C35 . 1.370(7) ?
C35 C36 . 1.385(7) ?
C35 H35 . 0.9400 ?
C36 C37 . 1.440(7) ?
C37 C38 . 1.334(7) ?
C37 H37 . 0.9400 ?
C38 C39 . 1.439(6) ?
C38 H38 . 0.9400 ?
C39 C40 . 1.375(6) ?
C40 H40 . 0.9400 ?
C251 C253 . 1.483(7) ?
C251 C252 . 1.539(7) ?
C251 C254 . 1.551(6) ?
C252 H25A . 0.9700 ?
C252 H25B . 0.9700 ?
C252 H25C . 0.9700 ?
C253 H25D . 0.9700 ?
C253 H25E . 0.9700 ?
C253 H25F . 0.9700 ?
C254 H25G . 0.9700 ?
C254 H25H . 0.9700 ?
C254 H25I . 0.9700 ?
